data_7045599
loop_
_publ_author_name
'Farrow, Charlotte M. A.'
'Akien, Geoffrey R.'
'Halcovitch, Nathan R.'
'Platts, James A.'
'Coogan, M. P.'

_publ_section_title
;
 Self-assembly of singlet-emitting double-helical silver dimers: the
 curious coordination chemistry and fluorescence of bisquinolylpyridone.
;
_journal_issue 11
_journal_name_full 'Dalton transactions (Cambridge, England : 2003)'
_journal_page_first 3906
_journal_page_last 3912
_journal_paper_doi 10.1039/c7dt04744d
_journal_volume 47
_journal_year 2018
_chemical_formula_moiety '4(C23 H15 N3 O)'
_chemical_formula_sum 'C92 H60 N12 O4'
_chemical_formula_weight 1397.52
_space_group_crystal_system triclinic
_space_group_IT_number 2
_space_group_name_Hall '-P 1'
_space_group_name_H-M_alt 'P -1'
_symmetry_space_group_name_Hall '-P 1'
_symmetry_space_group_name_H-M 'P -1'
_atom_sites_solution_hydrogens geom
_audit_creation_date 2018-01-17
_audit_creation_method
;
Olex2 1.2
(compiled 2017.08.10 svn.r3458 for OlexSys, GUI svn.r5381)
;
_audit_update_record
;
2018-01-17 deposited with the CCDC.
2018-02-08 downloaded from the CCDC.
;
_cell_angle_alpha 104.8568(17)
_cell_angle_beta 105.8861(17)
_cell_angle_gamma 105.3698(17)
_cell_formula_units_Z 2
_cell_length_a 11.5071(2)
_cell_length_b 17.7155(4)
_cell_length_c 19.7489(4)
_cell_measurement_reflns_used 25527
_cell_measurement_temperature 100.01(10)
_cell_measurement_theta_max 76.4380
_cell_measurement_theta_min 2.9450
_cell_volume 3490.88(14)
_computing_cell_refinement 'CrysAlisPro 1.171.38.44a (Rigaku OD, 2015)'
_computing_data_collection 'CrysAlisPro 1.171.38.44a (Rigaku OD, 2015)'
_computing_data_reduction 'CrysAlisPro 1.171.38.44a (Rigaku OD, 2015)'
_computing_molecular_graphics 'Olex2 (Dolomanov et al., 2009)'
_computing_publication_material 'Olex2 (Dolomanov et al., 2009)'
_computing_structure_refinement 'ShelXL (Sheldrick, 2015)'
_computing_structure_solution 'ShelXT (Sheldrick, 2015)'
_diffrn_ambient_temperature 100(2)
_diffrn_detector_area_resol_mean 5.2303
_diffrn_detector_type AtlasS2
_diffrn_measured_fraction_theta_full 1.000
_diffrn_measured_fraction_theta_max 0.988
_diffrn_measurement_details
;
List of Runs (angles in degrees, time in seconds):
  # Type    Start    End  Width  t~exp~   \w     \q     \k     \f   Frames
#--------------------------------------------------------------------------
  1  \w   -112.00 -15.00   1.00    2.00    --  -41.77 -57.00  60.00   97
  2  \w    -64.00  31.00   1.00    2.00    --  -41.77  38.00   0.00   95
  3  \w    -68.00  28.00   1.00    2.00    --  -41.77  57.00-150.00   96
  4  \w      1.00  82.00   1.00    2.00    --   41.77 -99.00 -90.00   81
  5  \w      1.00  82.00   1.00    2.00    --   41.77 -99.00   0.00   81
  6  \w     36.00 116.00   1.00    8.00    --  111.00-111.00-180.00   80
  7  \w     83.00 178.00   1.00    8.00    --  111.00  61.00  30.00   95
  8  \w     37.00 142.00   1.00    8.00    --  111.00 -77.00-180.00  105
  9  \w     57.00 151.00   1.00    8.00    --  111.00 178.00 -60.00   94
 10  \w     36.00 116.00   1.00    8.00    --  111.00-111.00   0.00   80
 11  \w     37.00 142.00   1.00    8.00    --  111.00 -77.00   0.00  105
 12  \w     80.00 178.00   1.00    8.00    --  111.00  77.00-150.00   98
 13  \w     36.00 116.00   1.00    8.00    --  111.00-111.00  60.00   80
 14  \w     87.00 178.00   1.00    8.00    --  111.00  45.00 -30.00   91
 15  \w     57.00 151.00   1.00    8.00    --  111.00 178.00-180.00   94
 16  \w     36.00 116.00   1.00    8.00    --  111.00-111.00 150.00   80
 17  \w     36.00 116.00   1.00    8.00    --  111.00-111.00 -90.00   80
 18  \w     83.00 178.00   1.00    8.00    --  111.00  61.00-180.00   95
 19  \w     30.00 109.00   1.00    8.00    --  111.00 -94.00 -90.00   79
 20  \w     30.00 109.00   1.00    8.00    --  111.00 -94.00-180.00   79
 21  \w     83.00 178.00   1.00    8.00    --  111.00  61.00  60.00   95
 22  \w    100.00 178.00   1.00    8.00    --  111.00 111.00-120.00   78
 23  \w     80.00 178.00   1.00    8.00    --  111.00  77.00 -90.00   98
 24  \w     30.00 109.00   1.00    8.00    --  111.00 -94.00 -30.00   79
 25  \w     87.00 178.00   1.00    8.00    --  111.00  45.00 150.00   91
 26  \w     36.00 116.00   1.00    8.00    --  111.00-111.00 120.00   80
 27  \w     83.00 178.00   1.00    8.00    --  111.00  61.00-120.00   95
 28  \w    100.00 178.00   1.00    8.00    --  111.00 111.00 120.00   78
 29  \w   -112.00 -19.00   1.00    2.00    --  -41.77 -57.00-120.00   93
;
_diffrn_measurement_device 'four-circle diffractometer'
_diffrn_measurement_device_type 'SuperNova, Dual, Cu at zero, AtlasS2'
_diffrn_measurement_method '\w scans'
_diffrn_radiation_type CuK\a
_diffrn_radiation_wavelength 1.54184
_diffrn_reflns_av_R_equivalents 0.0281
_diffrn_reflns_av_unetI/netI 0.0249
_diffrn_reflns_Laue_measured_fraction_full 1.000
_diffrn_reflns_Laue_measured_fraction_max 0.988
_diffrn_reflns_limit_h_max 14
_diffrn_reflns_limit_h_min -14
_diffrn_reflns_limit_k_max 22
_diffrn_reflns_limit_k_min -22
_diffrn_reflns_limit_l_max 24
_diffrn_reflns_limit_l_min -23
_diffrn_reflns_number 58230
_diffrn_reflns_point_group_measured_fraction_full 1.000
_diffrn_reflns_point_group_measured_fraction_max 0.988
_diffrn_reflns_theta_full 67.684
_diffrn_reflns_theta_max 76.786
_diffrn_reflns_theta_min 2.488
_exptl_absorpt_coefficient_mu 0.665
_exptl_absorpt_correction_T_max 1.00000
_exptl_absorpt_correction_T_min 0.82678
_exptl_absorpt_correction_type multi-scan
_exptl_absorpt_process_details
;
CrysAlisPro 1.171.38.44a (Rigaku Oxford Diffraction, 2015)
Empirical absorption correction using spherical harmonics,
 implemented in SCALE3 ABSPACK scaling algorithm.
;
_exptl_crystal_colour yellow
_exptl_crystal_colour_primary yellow
_exptl_crystal_density_diffrn 1.330
_exptl_crystal_description plate
_exptl_crystal_F_000 1456
_exptl_crystal_size_max 0.349
_exptl_crystal_size_mid 0.219
_exptl_crystal_size_min 0.048
_refine_diff_density_max 0.690
_refine_diff_density_min -0.230
_refine_diff_density_rms 0.041
_refine_ls_extinction_method none
_refine_ls_goodness_of_fit_ref 1.016
_refine_ls_hydrogen_treatment constr
_refine_ls_matrix_type full
_refine_ls_number_parameters 1054
_refine_ls_number_reflns 14565
_refine_ls_number_restraints 197
_refine_ls_restrained_S_all 1.023
_refine_ls_R_factor_all 0.0531
_refine_ls_R_factor_gt 0.0461
_refine_ls_shift/su_max 0.001
_refine_ls_shift/su_mean 0.000
_refine_ls_structure_factor_coef Fsqd
_refine_ls_weighting_details 'w=1/[\s^2^(Fo^2^)+(0.0665P)^2^+1.1202P] where P=(Fo^2^+2Fc^2^)/3'
_refine_ls_weighting_scheme calc
_refine_ls_wR_factor_gt 0.1221
_refine_ls_wR_factor_ref 0.1294
_reflns_Friedel_coverage 0.000
_reflns_number_gt 12534
_reflns_number_total 14565
_reflns_threshold_expression 'I > 2\s(I)'
_cod_data_source_file c7dt04744d2.cif
_cod_data_source_block mc186
_cod_depositor_comments 'Adding full bibliography for 7045596--7045600.cif.'
_cod_original_cell_volume 3490.89(13)
_cod_database_code 7045599
_shelxl_version_number 2014/6
_shelx_space_group_comment
;
The symmetry employed for this shelxl refinement is uniquely defined
by the following loop, which should always be used as a source of
symmetry information in preference to the above space-group names.
They are only intended as comments.
;
_olex2_refinement_description
;
1. Fixed Uiso
 At 1.2 times of:
  All C(H) groups, All N(H) groups
 At 1.5 times of:
  All O(H) groups
2. Restrained distances
 N3D-C15D \\sim N3E-C15E
 with sigma of 0.02
 N3D-C23D \\sim N3E-C23E
 with sigma of 0.02
 C14D-C15D \\sim C14D-C15E
 with sigma of 0.02
 C15D-C16D \\sim C15E-C16E
 with sigma of 0.02
 C23D-C18D \\sim C23E-C18E
 with sigma of 0.02
 C23D-C22D \\sim C23E-C22E
 with sigma of 0.02
 C18D-C19D \\sim C18E-C19E
 with sigma of 0.02
 C18D-C17D \\sim C18E-C17E
 with sigma of 0.02
 C19D-C20D \\sim C19E-C20E
 with sigma of 0.02
 C20D-C21D \\sim C20E-C21E
 with sigma of 0.02
 C21D-C22D \\sim C21E-C22E
 with sigma of 0.02
 C16D-C17D \\sim C16E-C17E
 with sigma of 0.02
 N3D-C14D \\sim N3E-C14D
 with sigma of 0.04
 N3D-C18D \\sim N3E-C18E
 with sigma of 0.04
 N3D-C22D \\sim N3E-C22E
 with sigma of 0.04
 N3D-C16D \\sim N3E-C16E
 with sigma of 0.04
 C14D-C16D \\sim C14D-C16E
 with sigma of 0.04
 C15D-C23D \\sim C15E-C23E
 with sigma of 0.04
 C15D-C17D \\sim C15E-C17E
 with sigma of 0.04
 C23D-C19D \\sim C23E-C19E
 with sigma of 0.04
 C23D-C21D \\sim C23E-C21E
 with sigma of 0.04
 C23D-C17D \\sim C23E-C17E
 with sigma of 0.04
 C18D-C20D \\sim C18E-C20E
 with sigma of 0.04
 C18D-C22D \\sim C18E-C22E
 with sigma of 0.04
 C18D-C16D \\sim C18E-C16E
 with sigma of 0.04
 C19D-C21D \\sim C19E-C21E
 with sigma of 0.04
 C19D-C17D \\sim C19E-C17E
 with sigma of 0.04
 C20D-C22D \\sim C20E-C22E
 with sigma of 0.04
3. Restrained planarity
 N3E, C15E, C23E, C18E, C20E, C21E, C22E, C16E, C17E, C19E
 with sigma of 0.001
4. Uiso/Uaniso restraints and constraints
N3D \\sim N3E: within 2A with sigma of 0.001 and sigma for terminal atoms of
0.002
C22D \\sim C22E: within 2A with sigma of 0.001 and sigma for terminal atoms of
0.002
5. Rigid body (RIGU) restrains
 N3D, C15D, C23D, C18D, C19D, C20D, C21D, C22D, C16D, C17D
 with sigma for 1-2 distances of 0.001 and sigma for 1-3 distances of 0.001
 N3E, C15E, C23E, C18E, C19E, C20E, C21E, C22E, C16E, C17E
 with sigma for 1-2 distances of 0.001 and sigma for 1-3 distances of 0.001
6. Others
 Sof(N3E)=Sof(C15E)=Sof(C23E)=Sof(C18E)=Sof(C19E)=Sof(H19E)=Sof(C20E)=
 Sof(H20E)=Sof(C21E)=Sof(H21E)=Sof(C22E)=Sof(H22E)=Sof(C16E)=Sof(H16E)=
 Sof(C17E)=Sof(H17E)=1-FVAR(1)
 Sof(N3D)=Sof(C15D)=Sof(C23D)=Sof(C18D)=Sof(C19D)=Sof(H19D)=Sof(C20D)=
 Sof(H20D)=Sof(C21D)=Sof(H21D)=Sof(C22D)=Sof(H22D)=Sof(C16D)=Sof(H16D)=
 Sof(C17D)=Sof(H17D)=FVAR(1)
7.a Aromatic/amide H refined with riding coordinates:
 N2B(H2B), N2C(H2C), C11B(H11B), C13(H13), C13B(H13B), C8B(H8B), C11(H11),
 C16B(H16B), C2B(H2BA), C7B(H7B), C16(H16), C2C(H2CA), C8(H8), C13C(H13C),
 C17B(H17B), C16C(H16C), C22B(H22B), C8C(H8C), C11D(H11D), C11C(H11C), C3B(H3B),
  C4B(H4B), C19C(H19C), C19(H19), C22C(H22C), C13D(H13D), C7(H7), C7C(H7C),
 C21C(H21C), C5B(H5B), C17C(H17C), C3C(H3C), C20C(H20C), C19B(H19B), C17(H17),
 C22(H22), C21B(H21B), C2(H2), C4C(H4C), C5(H5), C3(H3), C5C(H5C), C20(H20),
 C2D(H2D), C20B(H20B), C21(H21), C19D(H19D), C20D(H20D), C21D(H21D), C22D(H22D),
  C8D(H8D), C4(H4), C7D(H7D), C3D(H3D), C4D(H4D), C5D(H5D), C16D(H16D),
 C17D(H17D), C19E(H19E), C20E(H20E), C21E(H21E), C22E(H22E), C16E(H16E),
 C17E(H17E)
7.b Fitted hexagon refined as free rotating group:
 C23D(C18D,C19D,C20D,C21D,C22D)
7.c Idealised tetrahedral OH refined as rotating group:
 O1(H1), O1D(H1D)
;
_olex2_submission_special_instructions 'No special instructions were received'
_oxdiff_exptl_absorpt_empirical_details
;
Empirical correction (ABSPACK) includes:
- Absorption correction using spherical harmonics
- Frame scaling
;

loop_
_space_group_symop_operation_xyz
'x, y, z'
'-x, -y, -z'

loop_
_atom_site_label
_atom_site_type_symbol
_atom_site_fract_x
_atom_site_fract_y
_atom_site_fract_z
_atom_site_U_iso_or_equiv
_atom_site_adp_type
_atom_site_occupancy
_atom_site_site_symmetry_order
_atom_site_calc_flag
_atom_site_refinement_flags_posn
_atom_site_refinement_flags_adp
_atom_site_refinement_flags_occupancy
_atom_site_disorder_assembly
_atom_site_disorder_group
O1B O 0.08714(9) 0.12149(6) 0.59251(5) 0.02933(19) Uani 1 1 d . . . . .
O1 O 0.27021(10) 0.26339(6) 0.66102(6) 0.0343(2) Uani 1 1 d . . . . .
H1 H 0.2108 0.2178 0.6427 0.051 Uiso 1 1 calc GR . . . .
O1C O 0.37346(11) 0.34432(8) 0.36784(7) 0.0438(3) Uani 1 1 d . . . . .
N2B N -0.27730(10) 0.12193(7) 0.52065(6) 0.0257(2) Uani 1 1 d . . . . .
H2B H -0.3549 0.1218 0.5051 0.031 Uiso 1 1 calc R . . . .
O1D O 0.19436(11) 0.20246(8) 0.28737(8) 0.0460(3) Uani 1 1 d . . . . .
H1D H 0.2508 0.2488 0.3121 0.069 Uiso 1 1 calc GR . . . .
N3B N -0.34787(11) 0.24898(7) 0.56326(6) 0.0291(2) Uani 1 1 d . . . . .
N1B N -0.47946(11) -0.00288(7) 0.41637(6) 0.0271(2) Uani 1 1 d . . . . .
N2 N 0.30450(10) 0.38993(7) 0.87745(6) 0.0277(2) Uani 1 1 d . . . . .
N2C N 0.73639(11) 0.34613(7) 0.45123(7) 0.0300(2) Uani 1 1 d . . . . .
H2C H 0.8140 0.3469 0.4687 0.036 Uiso 1 1 calc R . . . .
N1 N 0.49143(11) 0.55784(7) 0.83680(7) 0.0307(2) Uani 1 1 d . . . . .
N3 N 0.11324(11) 0.18345(7) 0.85728(6) 0.0287(2) Uani 1 1 d . . . . .
N1C N 0.93263(11) 0.46723(7) 0.55706(7) 0.0306(2) Uani 1 1 d . . . . .
N3C N 0.81945(11) 0.22705(7) 0.41274(7) 0.0298(2) Uani 1 1 d . . . . .
N1D N 0.11061(12) 0.40498(7) 0.15732(7) 0.0326(2) Uani 1 1 d . . . . .
N2D N -0.12916(12) 0.22382(7) 0.14763(7) 0.0325(2) Uani 1 1 d . . . . .
N3D N -0.2630(4) 0.0176(3) 0.14939(16) 0.0357(4) Uani 0.638(5) 1 d D U P A 1
C14B C -0.18135(13) 0.19324(8) 0.57227(7) 0.0263(2) Uani 1 1 d . . . . .
C12B C -0.02711(13) 0.12190(8) 0.57034(7) 0.0261(2) Uani 1 1 d . . . . .
C9B C -0.37207(12) -0.01960(8) 0.43424(7) 0.0261(2) Uani 1 1 d . . . . .
C10B C -0.25596(12) 0.05077(8) 0.49251(7) 0.0254(2) Uani 1 1 d . . . . .
C11B C -0.13362(12) 0.04891(8) 0.51626(7) 0.0260(2) Uani 1 1 d . . . . .
H11B H -0.1196 -0.0002 0.4971 0.031 Uiso 1 1 calc R . . . .
C23C C 0.87448(13) 0.16883(9) 0.39641(8) 0.0302(3) Uani 1 1 d . . . . .
C15 C 0.17200(12) 0.26581(8) 0.88762(7) 0.0270(3) Uani 1 1 d . . . . .
C13 C 0.22105(12) 0.26089(8) 0.77137(7) 0.0277(3) Uani 1 1 d . . . . .
H13 H 0.1716 0.2040 0.7500 0.033 Uiso 1 1 calc R . . . .
C1B C -0.58811(13) -0.06395(8) 0.36061(7) 0.0282(3) Uani 1 1 d . . . . .
C15B C -0.22376(13) 0.26428(8) 0.59723(7) 0.0277(3) Uani 1 1 d . . . . .
C12 C 0.28188(13) 0.30150(8) 0.73149(7) 0.0287(3) Uani 1 1 d . . . . .
C13B C -0.05741(13) 0.19480(8) 0.59733(7) 0.0271(2) Uani 1 1 d . . . . .
H13B H 0.0084 0.2439 0.6324 0.032 Uiso 1 1 calc R . . . .
C9 C 0.43531(12) 0.52019(8) 0.87539(7) 0.0282(3) Uani 1 1 d . . . . .
C14 C 0.23591(12) 0.30727(8) 0.84368(7) 0.0268(2) Uani 1 1 d . . . . .
C15C C 0.69333(13) 0.20596(9) 0.37802(8) 0.0300(3) Uani 1 1 d . . . . .
C1 C 0.54962(12) 0.64303(9) 0.86575(8) 0.0312(3) Uani 1 1 d . . . . .
C8B C -0.36350(13) -0.09756(8) 0.39965(8) 0.0301(3) Uani 1 1 d . . . . .
H8B H -0.2859 -0.1066 0.4144 0.036 Uiso 1 1 calc R . . . .
C23 C 0.05124(13) 0.14365(8) 0.89521(8) 0.0294(3) Uani 1 1 d . . . . .
C18 C 0.04622(13) 0.18694(9) 0.96469(8) 0.0315(3) Uani 1 1 d . . . . .
C11 C 0.35734(13) 0.38646(8) 0.76705(8) 0.0298(3) Uani 1 1 d . . . . .
H11 H 0.4024 0.4149 0.7431 0.036 Uiso 1 1 calc R . . . .
C16B C -0.13601(14) 0.34140(8) 0.65403(8) 0.0311(3) Uani 1 1 d . . . . .
H16B H -0.0491 0.3495 0.6763 0.037 Uiso 1 1 calc R . . . .
C6B C -0.58889(13) -0.14404(9) 0.32236(8) 0.0306(3) Uani 1 1 d . . . . .
C9C C 0.82851(14) 0.48681(9) 0.53611(8) 0.0318(3) Uani 1 1 d . . . . .
C23B C -0.39496(14) 0.31080(9) 0.58448(8) 0.0308(3) Uani 1 1 d . . . . .
C14C C 0.64418(13) 0.27462(9) 0.39876(8) 0.0304(3) Uani 1 1 d . . . . .
C18B C -0.31406(15) 0.39015(9) 0.64102(8) 0.0334(3) Uani 1 1 d . . . . .
C18C C 0.80014(14) 0.08617(9) 0.34482(8) 0.0319(3) Uani 1 1 d . . . . .
C2B C -0.70366(14) -0.04656(9) 0.34035(8) 0.0328(3) Uani 1 1 d . . . . .
H2BA H -0.7042 0.0057 0.3647 0.039 Uiso 1 1 calc R . . . .
C7B C -0.47204(14) -0.15917(8) 0.34408(8) 0.0324(3) Uani 1 1 d . . . . .
H7B H -0.4690 -0.2109 0.3206 0.039 Uiso 1 1 calc R . . . .
C10 C 0.36413(12) 0.42788(8) 0.83881(7) 0.0278(3) Uani 1 1 d . . . . .
C1C C 1.04224(14) 0.52711(9) 0.61213(8) 0.0320(3) Uani 1 1 d . . . . .
C9D C -0.00422(14) 0.36045(8) 0.15392(8) 0.0318(3) Uani 1 1 d . . . . .
C14D C -0.13406(15) 0.15511(9) 0.16647(8) 0.0333(3) Uani 1 1 d D . . . .
C6 C 0.54961(14) 0.69217(9) 0.93453(8) 0.0344(3) Uani 1 1 d . . . . .
C1D C 0.12162(15) 0.47328(8) 0.13576(8) 0.0343(3) Uani 1 1 d . . . . .
C16 C 0.17551(14) 0.31380(9) 0.95827(8) 0.0327(3) Uani 1 1 d . . . . .
H16 H 0.2202 0.3714 0.9786 0.039 Uiso 1 1 calc R . . . .
C10C C 0.71299(14) 0.41671(9) 0.47774(8) 0.0309(3) Uani 1 1 d . . . . .
C10D C -0.01205(14) 0.28493(9) 0.17528(8) 0.0311(3) Uani 1 1 d . . . . .
C2C C 1.15183(15) 0.50492(10) 0.63739(8) 0.0358(3) Uani 1 1 d . . . . .
H2CA H 1.1480 0.4506 0.6158 0.043 Uiso 1 1 calc R . . . .
C8 C 0.43628(14) 0.56401(9) 0.94669(8) 0.0336(3) Uani 1 1 d . . . . .
H8 H 0.3998 0.5352 0.9735 0.040 Uiso 1 1 calc R . . . .
C6C C 1.04970(15) 0.61024(9) 0.64533(8) 0.0355(3) Uani 1 1 d . . . . .
C13C C 0.51994(14) 0.27171(10) 0.36957(8) 0.0341(3) Uani 1 1 d . . . . .
H13C H 0.4562 0.2224 0.3335 0.041 Uiso 1 1 calc R . . . .
C17B C -0.18205(15) 0.40365(9) 0.67526(8) 0.0338(3) Uani 1 1 d . . . . .
H17B H -0.1263 0.4549 0.7123 0.041 Uiso 1 1 calc R . . . .
C16C C 0.61184(14) 0.12552(9) 0.32564(8) 0.0343(3) Uani 1 1 d . . . . .
H16C H 0.5236 0.1131 0.3024 0.041 Uiso 1 1 calc R . . . .
C22B C -0.52793(15) 0.29433(10) 0.54875(9) 0.0371(3) Uani 1 1 d . . . . .
H22B H -0.5812 0.2426 0.5116 0.044 Uiso 1 1 calc R . . . .
C8C C 0.82595(16) 0.56780(9) 0.56674(9) 0.0372(3) Uani 1 1 d . . . . .
H8C H 0.7504 0.5789 0.5510 0.045 Uiso 1 1 calc R . . . .
C11D C 0.09994(14) 0.28141(9) 0.22160(8) 0.0334(3) Uani 1 1 d . . . . .
H11D H 0.1787 0.3255 0.2392 0.040 Uiso 1 1 calc R . . . .
C11C C 0.59037(14) 0.41715(9) 0.45047(9) 0.0343(3) Uani 1 1 d . . . . .
H11C H 0.5740 0.4655 0.4688 0.041 Uiso 1 1 calc R . . . .
C3B C -0.81463(14) -0.10682(10) 0.28488(8) 0.0366(3) Uani 1 1 d . . . . .
H3B H -0.8902 -0.0951 0.2720 0.044 Uiso 1 1 calc R . . . .
C4B C -0.81553(14) -0.18640(10) 0.24714(9) 0.0389(3) Uani 1 1 d . . . . .
H4B H -0.8915 -0.2266 0.2097 0.047 Uiso 1 1 calc R . . . .
C19C C 0.86338(16) 0.02831(9) 0.33197(8) 0.0364(3) Uani 1 1 d . . . . .
H19C H 0.8156 -0.0265 0.2990 0.044 Uiso 1 1 calc R . . . .
C19 C -0.02116(15) 0.14098(10) 1.00007(9) 0.0380(3) Uani 1 1 d . . . . .
H19 H -0.0248 0.1689 1.0458 0.046 Uiso 1 1 calc R . . . .
C22C C 1.00970(14) 0.19219(9) 0.43328(9) 0.0350(3) Uani 1 1 d . . . . .
H22C H 1.0588 0.2462 0.4675 0.042 Uiso 1 1 calc R . . . .
C13D C -0.02774(15) 0.14629(9) 0.21238(9) 0.0360(3) Uani 1 1 d . . . . .
H13D H -0.0364 0.0978 0.2238 0.043 Uiso 1 1 calc R . . . .
C7 C 0.49176(15) 0.64923(9) 0.97510(8) 0.0382(3) Uani 1 1 d . . . . .
H7 H 0.4915 0.6791 1.0212 0.046 Uiso 1 1 calc R . . . .
C7C C 0.93684(17) 0.62879(9) 0.61979(9) 0.0389(3) Uani 1 1 d . . . . .
H7C H 0.9385 0.6829 0.6393 0.047 Uiso 1 1 calc R . . . .
C12C C 0.48714(14) 0.34423(10) 0.39422(9) 0.0358(3) Uani 1 1 d . . . . .
C12D C 0.09205(15) 0.21049(9) 0.24134(9) 0.0358(3) Uani 1 1 d . . . . .
C21C C 1.06802(15) 0.13496(10) 0.41840(9) 0.0377(3) Uani 1 1 d . . . . .
H21C H 1.1571 0.1507 0.4419 0.045 Uiso 1 1 calc R . . . .
C5B C -0.70524(14) -0.20467(9) 0.26541(8) 0.0364(3) Uani 1 1 d . . . . .
H5B H -0.7067 -0.2573 0.2402 0.044 Uiso 1 1 calc R . . . .
C17C C 0.66548(15) 0.06605(9) 0.30977(8) 0.0362(3) Uani 1 1 d . . . . .
H17C H 0.6133 0.0123 0.2759 0.043 Uiso 1 1 calc R . . . .
C3C C 1.26329(16) 0.56342(11) 0.69351(9) 0.0400(3) Uani 1 1 d . . . . .
H3C H 1.3346 0.5485 0.7103 0.048 Uiso 1 1 calc R . . . .
C20C C 0.99393(16) 0.05246(10) 0.36767(9) 0.0383(3) Uani 1 1 d . . . . .
H20C H 1.0345 0.0141 0.3584 0.046 Uiso 1 1 calc R . . . .
C19B C -0.36935(17) 0.45179(10) 0.65988(9) 0.0398(3) Uani 1 1 d . . . . .
H19B H -0.3175 0.5042 0.6963 0.048 Uiso 1 1 calc R . . . .
C17 C 0.11254(15) 0.27452(9) 0.99605(8) 0.0364(3) Uani 1 1 d . . . . .
H17 H 0.1133 0.3052 1.0422 0.044 Uiso 1 1 calc R . . . .
C6D C 0.01619(17) 0.49951(10) 0.11335(9) 0.0412(3) Uani 1 1 d . . . . .
C22 C -0.01054(17) 0.05552(9) 0.86327(9) 0.0396(3) Uani 1 1 d . . . . .
H22 H -0.0070 0.0263 0.8179 0.048 Uiso 1 1 calc R . . . .
C21B C -0.57838(16) 0.35493(11) 0.56900(10) 0.0423(4) Uani 1 1 d . . . . .
H21B H -0.6663 0.3437 0.5458 0.051 Uiso 1 1 calc R . . . .
C2 C 0.60945(15) 0.68304(10) 0.82411(9) 0.0389(3) Uani 1 1 d . . . . .
H2 H 0.6094 0.6512 0.7786 0.047 Uiso 1 1 calc R . . . .
C4C C 1.27077(17) 0.64650(10) 0.72608(9) 0.0425(3) Uani 1 1 d . . . . .
H4C H 1.3471 0.6858 0.7640 0.051 Uiso 1 1 calc R . . . .
C15D C -0.2633(4) 0.0911(3) 0.1445(2) 0.0335(6) Uani 0.638(5) 1 d D U P A 1
C5 C 0.61008(17) 0.78024(10) 0.96009(10) 0.0439(4) Uani 1 1 d . . . . .
H5 H 0.6102 0.8133 1.0051 0.053 Uiso 1 1 calc R . . . .
C3 C 0.66737(16) 0.76837(10) 0.85033(10) 0.0430(4) Uani 1 1 d . . . . .
H3 H 0.7062 0.7943 0.8226 0.052 Uiso 1 1 calc R . . . .
C5C C 1.16704(17) 0.66926(10) 0.70227(9) 0.0405(3) Uani 1 1 d . . . . .
H5C H 1.1734 0.7242 0.7237 0.049 Uiso 1 1 calc R . . . .
C20 C -0.08067(16) 0.05631(10) 0.96781(9) 0.0411(3) Uani 1 1 d . . . . .
H20 H -0.1250 0.0269 0.9915 0.049 Uiso 1 1 calc R . . . .
C2D C 0.24335(17) 0.51823(9) 0.13582(10) 0.0432(4) Uani 1 1 d . . . . .
H2D H 0.3139 0.5023 0.1517 0.052 Uiso 1 1 calc R . . . .
C20B C -0.49822(18) 0.43402(11) 0.62455(10) 0.0444(4) Uani 1 1 d . . . . .
H20B H -0.5337 0.4746 0.6372 0.053 Uiso 1 1 calc R . . . .
C21 C -0.07555(18) 0.01290(10) 0.89870(10) 0.0449(4) Uani 1 1 d . . . . .
H21 H -0.1165 -0.0450 0.8770 0.054 Uiso 1 1 calc R . . . .
C23D C -0.37952(17) -0.04155(15) 0.13608(16) 0.0412(7) Uani 0.638(5) 1 d D U P A 1
C18D C -0.4963(2) -0.02849(13) 0.1171(2) 0.0567(9) Uani 0.638(5) 1 d DG U P A 1
C19D C -0.60854(17) -0.08830(15) 0.1111(2) 0.0780(14) Uani 0.638(5) 1 d DG U P A 1
H19D H -0.6866 -0.0796 0.0984 0.094 Uiso 0.638(5) 1 calc R . P A 1
C20D C -0.60408(19) -0.16117(13) 0.1241(2) 0.0606(9) Uani 0.638(5) 1 d DG U P A 1
H20D H -0.6792 -0.2012 0.1201 0.073 Uiso 0.638(5) 1 calc R . P A 1
C21D C -0.4873(2) -0.17423(13) 0.14303(15) 0.0372(6) Uani 0.638(5) 1 d DG U P A 1
H21D H -0.4844 -0.2230 0.1517 0.045 Uiso 0.638(5) 1 calc R . P A 1
C22D C -0.37506(18) -0.11442(17) 0.14903(16) 0.0389(5) Uani 0.638(5) 1 d DG U P A 1
H22D H -0.2970 -0.1232 0.1617 0.047 Uiso 0.638(5) 1 calc R . P A 1
C8D C -0.11555(16) 0.38191(10) 0.13163(9) 0.0412(3) Uani 1 1 d . . . . .
H8D H -0.1950 0.3488 0.1296 0.049 Uiso 1 1 calc R . . . .
C4 C 0.66820(17) 0.81678(10) 0.91909(11) 0.0465(4) Uani 1 1 d . . . . .
H4 H 0.7090 0.8747 0.9369 0.056 Uiso 1 1 calc R . . . .
C7D C -0.10381(17) 0.45220(11) 0.11323(11) 0.0477(4) Uani 1 1 d . . . . .
H7D H -0.1746 0.4688 0.1007 0.057 Uiso 1 1 calc R . . . .
C3D C 0.2568(2) 0.58557(10) 0.11232(11) 0.0522(4) Uani 1 1 d . . . . .
H3D H 0.3364 0.6144 0.1114 0.063 Uiso 1 1 calc R . . . .
C4D C 0.1517(2) 0.61141(10) 0.08964(11) 0.0561(5) Uani 1 1 d . . . . .
H4D H 0.1621 0.6569 0.0735 0.067 Uiso 1 1 calc R . . . .
C5D C 0.0344(2) 0.57036(11) 0.09104(11) 0.0547(5) Uani 1 1 d . . . . .
H5D H -0.0339 0.5889 0.0773 0.066 Uiso 1 1 calc R . . . .
C16D C -0.3769(3) 0.1088(2) 0.1215(3) 0.0597(11) Uani 0.638(5) 1 d D U P A 1
H16D H -0.3734 0.1594 0.1149 0.072 Uiso 0.638(5) 1 calc R . P A 1
C17D C -0.4926(3) 0.0500(2) 0.1090(3) 0.0758(15) Uani 0.638(5) 1 d D U P A 1
H17D H -0.5686 0.0610 0.0953 0.091 Uiso 0.638(5) 1 calc R . P A 1
N3E N -0.2690(5) 0.0171(4) 0.1493(2) 0.0357(6) Uani 0.362(5) 1 d D U P A 2
C15E C -0.2658(6) 0.0831(4) 0.1281(2) 0.0328(13) Uani 0.362(5) 1 d D U P A 2
C23E C -0.3865(4) -0.0449(3) 0.12460(18) 0.0370(10) Uani 0.362(5) 1 d D U P A 2
C18E C -0.5030(5) -0.0409(3) 0.0779(2) 0.0402(9) Uani 0.362(5) 1 d D U P A 2
C19E C -0.6226(5) -0.1085(3) 0.0543(3) 0.0581(14) Uani 0.362(5) 1 d D U P A 2
H19E H -0.6985 -0.1064 0.0241 0.070 Uiso 0.362(5) 1 calc R . P A 2
C20E C -0.6266(6) -0.1761(3) 0.0758(3) 0.0590(14) Uani 0.362(5) 1 d D U P A 2
H20E H -0.7053 -0.2197 0.0600 0.071 Uiso 0.362(5) 1 calc R . P A 2
C21E C -0.5148(7) -0.1807(4) 0.1209(3) 0.0555(16) Uani 0.362(5) 1 d D U P A 2
H21E H -0.5211 -0.2277 0.1345 0.067 Uiso 0.362(5) 1 calc R . P A 2
C22E C -0.3962(7) -0.1195(4) 0.1462(3) 0.0417(6) Uani 0.362(5) 1 d D U P A 2
H22E H -0.3230 -0.1246 0.1763 0.050 Uiso 0.362(5) 1 calc R . P A 2
C16E C -0.3739(5) 0.0924(3) 0.0829(2) 0.0402(10) Uani 0.362(5) 1 d D U P A 2
H16E H -0.3651 0.1401 0.0701 0.048 Uiso 0.362(5) 1 calc R . P A 2
C17E C -0.4925(5) 0.0308(3) 0.0576(3) 0.0465(11) Uani 0.362(5) 1 d D U P A 2
H17E H -0.5656 0.0360 0.0275 0.056 Uiso 0.362(5) 1 calc R . P A 2

loop_
_atom_site_aniso_label
_atom_site_aniso_U_11
_atom_site_aniso_U_22
_atom_site_aniso_U_33
_atom_site_aniso_U_23
_atom_site_aniso_U_13
_atom_site_aniso_U_12
O1B 0.0280(4) 0.0252(4) 0.0314(5) 0.0067(4) 0.0068(4) 0.0119(4)
O1 0.0386(5) 0.0259(5) 0.0326(5) 0.0043(4) 0.0161(4) 0.0055(4)
O1C 0.0330(5) 0.0485(6) 0.0599(7) 0.0269(6) 0.0159(5) 0.0235(5)
N2B 0.0264(5) 0.0236(5) 0.0280(5) 0.0087(4) 0.0095(4) 0.0112(4)
O1D 0.0399(6) 0.0415(6) 0.0633(8) 0.0289(6) 0.0146(5) 0.0191(5)
N3B 0.0347(6) 0.0256(5) 0.0342(6) 0.0138(5) 0.0164(5) 0.0148(5)
N1B 0.0292(5) 0.0264(5) 0.0274(5) 0.0103(4) 0.0114(4) 0.0108(4)
N2 0.0267(5) 0.0246(5) 0.0267(5) 0.0066(4) 0.0065(4) 0.0074(4)
N2C 0.0295(5) 0.0320(6) 0.0368(6) 0.0179(5) 0.0144(5) 0.0161(5)
N1 0.0257(5) 0.0253(5) 0.0334(6) 0.0051(4) 0.0094(4) 0.0039(4)
N3 0.0333(6) 0.0236(5) 0.0286(5) 0.0089(4) 0.0093(4) 0.0116(4)
N1C 0.0349(6) 0.0299(6) 0.0359(6) 0.0160(5) 0.0188(5) 0.0151(5)
N3C 0.0300(5) 0.0284(5) 0.0367(6) 0.0167(5) 0.0129(5) 0.0135(4)
N1D 0.0401(6) 0.0231(5) 0.0351(6) 0.0084(5) 0.0164(5) 0.0111(5)
N2D 0.0388(6) 0.0275(6) 0.0339(6) 0.0128(5) 0.0160(5) 0.0119(5)
N3D 0.0447(7) 0.0251(6) 0.0352(7) 0.0100(6) 0.0146(6) 0.0099(6)
C14B 0.0329(6) 0.0224(6) 0.0255(6) 0.0090(5) 0.0119(5) 0.0112(5)
C12B 0.0301(6) 0.0240(6) 0.0252(6) 0.0092(5) 0.0097(5) 0.0114(5)
C9B 0.0289(6) 0.0242(6) 0.0256(6) 0.0088(5) 0.0102(5) 0.0097(5)
C10B 0.0310(6) 0.0226(6) 0.0242(6) 0.0085(5) 0.0112(5) 0.0106(5)
C11B 0.0312(6) 0.0209(6) 0.0254(6) 0.0065(5) 0.0097(5) 0.0112(5)
C23C 0.0340(7) 0.0287(6) 0.0361(7) 0.0180(6) 0.0156(6) 0.0148(5)
C15 0.0264(6) 0.0258(6) 0.0262(6) 0.0082(5) 0.0061(5) 0.0101(5)
C13 0.0273(6) 0.0226(6) 0.0283(6) 0.0063(5) 0.0064(5) 0.0082(5)
C1B 0.0293(6) 0.0280(6) 0.0272(6) 0.0107(5) 0.0107(5) 0.0090(5)
C15B 0.0347(7) 0.0244(6) 0.0293(6) 0.0114(5) 0.0147(5) 0.0137(5)
C12 0.0270(6) 0.0259(6) 0.0296(6) 0.0059(5) 0.0088(5) 0.0095(5)
C13B 0.0310(6) 0.0212(6) 0.0258(6) 0.0054(5) 0.0084(5) 0.0093(5)
C9 0.0223(6) 0.0252(6) 0.0296(6) 0.0055(5) 0.0053(5) 0.0055(5)
C14 0.0245(6) 0.0248(6) 0.0278(6) 0.0080(5) 0.0058(5) 0.0092(5)
C15C 0.0317(6) 0.0317(7) 0.0331(7) 0.0174(6) 0.0136(5) 0.0140(5)
C1 0.0233(6) 0.0264(6) 0.0349(7) 0.0064(5) 0.0061(5) 0.0042(5)
C8B 0.0298(6) 0.0248(6) 0.0333(7) 0.0076(5) 0.0091(5) 0.0111(5)
C23 0.0327(6) 0.0263(6) 0.0296(6) 0.0111(5) 0.0095(5) 0.0122(5)
C18 0.0321(7) 0.0291(7) 0.0319(7) 0.0098(5) 0.0111(5) 0.0106(5)
C11 0.0278(6) 0.0260(6) 0.0323(7) 0.0079(5) 0.0117(5) 0.0066(5)
C16B 0.0369(7) 0.0255(6) 0.0322(7) 0.0089(5) 0.0140(6) 0.0129(5)
C6B 0.0303(6) 0.0279(6) 0.0298(6) 0.0089(5) 0.0095(5) 0.0074(5)
C9C 0.0379(7) 0.0324(7) 0.0382(7) 0.0199(6) 0.0216(6) 0.0175(6)
C23B 0.0391(7) 0.0293(6) 0.0379(7) 0.0187(6) 0.0220(6) 0.0188(6)
C14C 0.0324(7) 0.0326(7) 0.0345(7) 0.0188(6) 0.0153(5) 0.0144(5)
C18B 0.0488(8) 0.0278(6) 0.0375(7) 0.0166(6) 0.0258(6) 0.0202(6)
C18C 0.0392(7) 0.0319(7) 0.0322(7) 0.0156(6) 0.0164(6) 0.0168(6)
C2B 0.0319(7) 0.0350(7) 0.0327(7) 0.0125(6) 0.0124(5) 0.0129(6)
C7B 0.0334(7) 0.0239(6) 0.0353(7) 0.0061(5) 0.0106(6) 0.0096(5)
C10 0.0236(6) 0.0249(6) 0.0290(6) 0.0066(5) 0.0060(5) 0.0065(5)
C1C 0.0380(7) 0.0315(7) 0.0328(7) 0.0141(6) 0.0196(6) 0.0126(6)
C9D 0.0403(7) 0.0257(6) 0.0300(6) 0.0093(5) 0.0151(6) 0.0111(5)
C14D 0.0405(7) 0.0262(6) 0.0367(7) 0.0119(5) 0.0193(6) 0.0117(6)
C6 0.0298(6) 0.0266(7) 0.0370(7) 0.0061(6) 0.0067(5) 0.0060(5)
C1D 0.0462(8) 0.0221(6) 0.0311(7) 0.0060(5) 0.0155(6) 0.0091(6)
C16 0.0351(7) 0.0246(6) 0.0311(7) 0.0048(5) 0.0100(5) 0.0067(5)
C10C 0.0364(7) 0.0320(7) 0.0387(7) 0.0210(6) 0.0209(6) 0.0186(6)
C10D 0.0389(7) 0.0269(6) 0.0316(7) 0.0108(5) 0.0172(6) 0.0133(5)
C2C 0.0391(7) 0.0357(7) 0.0359(7) 0.0132(6) 0.0172(6) 0.0146(6)
C8 0.0340(7) 0.0289(7) 0.0293(7) 0.0059(5) 0.0087(5) 0.0054(5)
C6C 0.0473(8) 0.0321(7) 0.0354(7) 0.0155(6) 0.0239(6) 0.0145(6)
C13C 0.0321(7) 0.0371(7) 0.0389(7) 0.0190(6) 0.0140(6) 0.0152(6)
C17B 0.0466(8) 0.0243(6) 0.0326(7) 0.0084(5) 0.0182(6) 0.0139(6)
C16C 0.0305(7) 0.0362(7) 0.0354(7) 0.0135(6) 0.0104(6) 0.0119(6)
C22B 0.0400(8) 0.0363(7) 0.0504(9) 0.0248(7) 0.0244(7) 0.0202(6)
C8C 0.0463(8) 0.0351(7) 0.0464(8) 0.0216(6) 0.0257(7) 0.0233(6)
C11D 0.0362(7) 0.0283(7) 0.0384(7) 0.0124(6) 0.0164(6) 0.0121(5)
C11C 0.0376(7) 0.0361(7) 0.0451(8) 0.0231(6) 0.0221(6) 0.0218(6)
C3B 0.0288(7) 0.0446(8) 0.0359(7) 0.0149(6) 0.0102(6) 0.0133(6)
C4B 0.0306(7) 0.0397(8) 0.0350(7) 0.0086(6) 0.0063(6) 0.0057(6)
C19C 0.0482(8) 0.0327(7) 0.0357(7) 0.0148(6) 0.0192(6) 0.0193(6)
C19 0.0420(8) 0.0363(7) 0.0354(7) 0.0109(6) 0.0182(6) 0.0115(6)
C22C 0.0339(7) 0.0326(7) 0.0447(8) 0.0193(6) 0.0152(6) 0.0153(6)
C13D 0.0462(8) 0.0274(7) 0.0436(8) 0.0170(6) 0.0220(7) 0.0173(6)
C7 0.0413(8) 0.0311(7) 0.0305(7) 0.0017(6) 0.0108(6) 0.0065(6)
C7C 0.0563(9) 0.0297(7) 0.0435(8) 0.0166(6) 0.0287(7) 0.0206(7)
C12C 0.0349(7) 0.0418(8) 0.0454(8) 0.0268(7) 0.0193(6) 0.0207(6)
C12D 0.0400(7) 0.0332(7) 0.0413(8) 0.0165(6) 0.0175(6) 0.0181(6)
C21C 0.0357(7) 0.0414(8) 0.0492(8) 0.0258(7) 0.0189(6) 0.0213(6)
C5B 0.0351(7) 0.0300(7) 0.0346(7) 0.0057(6) 0.0091(6) 0.0066(6)
C17C 0.0392(7) 0.0323(7) 0.0342(7) 0.0097(6) 0.0121(6) 0.0119(6)
C3C 0.0395(8) 0.0459(8) 0.0348(7) 0.0148(6) 0.0149(6) 0.0139(7)
C20C 0.0504(8) 0.0412(8) 0.0435(8) 0.0238(7) 0.0257(7) 0.0298(7)
C19B 0.0594(9) 0.0325(7) 0.0461(8) 0.0198(6) 0.0316(7) 0.0268(7)
C17 0.0420(8) 0.0313(7) 0.0302(7) 0.0046(6) 0.0148(6) 0.0093(6)
C6D 0.0484(9) 0.0300(7) 0.0369(8) 0.0121(6) 0.0070(6) 0.0100(6)
C22 0.0574(9) 0.0262(7) 0.0375(8) 0.0112(6) 0.0206(7) 0.0155(6)
C21B 0.0445(8) 0.0491(9) 0.0610(10) 0.0355(8) 0.0324(8) 0.0301(7)
C2 0.0355(7) 0.0307(7) 0.0431(8) 0.0075(6) 0.0162(6) 0.0041(6)
C4C 0.0479(9) 0.0414(8) 0.0303(7) 0.0091(6) 0.0148(6) 0.0067(7)
C15D 0.0404(12) 0.0272(11) 0.0303(14) 0.0101(11) 0.0109(10) 0.0106(9)
C5 0.0474(9) 0.0279(7) 0.0445(9) 0.0021(6) 0.0158(7) 0.0070(6)
C3 0.0396(8) 0.0319(7) 0.0542(9) 0.0147(7) 0.0206(7) 0.0046(6)
C5C 0.0549(9) 0.0326(7) 0.0337(7) 0.0103(6) 0.0217(7) 0.0109(7)
C20 0.0464(8) 0.0362(8) 0.0450(8) 0.0201(7) 0.0208(7) 0.0116(7)
C2D 0.0521(9) 0.0256(7) 0.0513(9) 0.0103(6) 0.0251(8) 0.0098(6)
C20B 0.0651(10) 0.0433(8) 0.0590(10) 0.0318(8) 0.0425(9) 0.0383(8)
C21 0.0613(10) 0.0259(7) 0.0477(9) 0.0140(6) 0.0232(8) 0.0119(7)
C23D 0.0443(11) 0.0309(11) 0.0413(15) 0.0142(10) 0.0108(10) 0.0065(8)
C18D 0.0442(11) 0.0430(13) 0.075(3) 0.0274(15) 0.0105(12) 0.0095(9)
C19D 0.0426(13) 0.0592(16) 0.126(4) 0.049(2) 0.0148(15) 0.0096(11)
C20D 0.0475(13) 0.0433(14) 0.080(3) 0.0270(16) 0.0162(13) 0.0028(10)
C21D 0.0447(12) 0.0244(11) 0.0320(13) 0.0070(10) 0.0108(10) 0.0028(9)
C22D 0.0496(11) 0.0264(8) 0.0361(9) 0.0091(7) 0.0176(8) 0.0067(8)
C8D 0.0373(8) 0.0385(8) 0.0479(9) 0.0201(7) 0.0127(6) 0.0123(6)
C4 0.0450(9) 0.0241(7) 0.0606(10) 0.0088(7) 0.0187(8) 0.0043(6)
C7D 0.0420(8) 0.0430(9) 0.0586(10) 0.0259(8) 0.0097(7) 0.0174(7)
C3D 0.0679(12) 0.0257(7) 0.0557(10) 0.0111(7) 0.0293(9) 0.0022(7)
C4D 0.0774(13) 0.0255(7) 0.0494(10) 0.0165(7) 0.0122(9) 0.0026(8)
C5D 0.0616(11) 0.0343(8) 0.0548(10) 0.0208(8) 0.0033(8) 0.0107(8)
C16D 0.0406(12) 0.0394(14) 0.095(3) 0.0343(17) 0.0108(13) 0.0129(10)
C17D 0.0396(13) 0.0538(15) 0.129(4) 0.051(2) 0.0108(15) 0.0128(11)
N3E 0.0451(9) 0.0254(8) 0.0353(9) 0.0095(7) 0.0175(8) 0.0092(7)
C15E 0.0465(19) 0.0259(18) 0.031(3) 0.0076(17) 0.0237(16) 0.0126(14)
C23E 0.0499(15) 0.0252(14) 0.038(2) 0.0066(13) 0.0275(12) 0.0104(11)
C18E 0.0483(15) 0.0313(15) 0.043(2) 0.0110(14) 0.0254(13) 0.0100(11)
C19E 0.0520(19) 0.0427(18) 0.073(3) 0.0220(19) 0.0245(17) 0.0039(14)
C20E 0.055(2) 0.042(2) 0.072(3) 0.022(2) 0.0258(19) 0.0014(15)
C21E 0.0607(19) 0.031(2) 0.063(3) 0.013(2) 0.0234(18) 0.0023(15)
C22E 0.0533(12) 0.0268(9) 0.0377(10) 0.0079(8) 0.0181(10) 0.0054(9)
C16E 0.0479(17) 0.0311(17) 0.044(2) 0.0139(16) 0.0210(15) 0.0131(13)
C17E 0.0462(18) 0.0356(16) 0.057(3) 0.0177(16) 0.0206(16) 0.0105(13)

loop_
_atom_type_symbol
_atom_type_description
_atom_type_scat_dispersion_real
_atom_type_scat_dispersion_imag
_atom_type_scat_source
C C 0.0181 0.0091 'International Tables Vol C Tables 4.2.6.8 and 6.1.1.4'
H H 0.0000 0.0000 'International Tables Vol C Tables 4.2.6.8 and 6.1.1.4'
N N 0.0311 0.0180 'International Tables Vol C Tables 4.2.6.8 and 6.1.1.4'
O O 0.0492 0.0322 'International Tables Vol C Tables 4.2.6.8 and 6.1.1.4'

loop_
_exptl_crystal_face_index_h
_exptl_crystal_face_index_k
_exptl_crystal_face_index_l
_exptl_crystal_face_perp_dist
-7 6 3 0.1009
7 -6 -3 0.1009
0 10 -9 0.1307
0 -10 9 0.1307
-1 1 11 0.0241
1 -1 -11 0.0241
5 7 -3 0.1748
-5 -7 3 0.1748

loop_
_geom_angle_atom_site_label_1
_geom_angle_atom_site_label_2
_geom_angle_atom_site_label_3
_geom_angle
C12 O1 H1 109.5
C14B N2B H2B 118.7
C10B N2B H2B 118.7
C10B N2B C14B 122.67(11)
C12D O1D H1D 109.5
C15B N3B C23B 118.21(12)
C9B N1B C1B 118.07(11)
C10 N2 C14 116.98(11)
C14C N2C H2C 118.3
C14C N2C C10C 123.32(12)
C10C N2C H2C 118.3
C9 N1 C1 118.57(12)
C15 N3 C23 118.18(12)
C9C N1C C1C 118.48(12)
C15C N3C C23C 118.77(12)
C9D N1D C1D 118.40(13)
C10D N2D C14D 116.15(13)
C15D N3D C23D 117.7(3)
N2B C14B C15B 114.89(11)
N2B C14B C13B 119.56(11)
C13B C14B C15B 125.55(12)
O1B C12B C11B 121.40(11)
O1B C12B C13B 122.49(12)
C11B C12B C13B 116.11(11)
N1B C9B C10B 115.36(11)
N1B C9B C8B 123.87(12)
C8B C9B C10B 120.73(12)
N2B C10B C9B 114.75(11)
N2B C10B C11B 120.02(12)
C11B C10B C9B 125.18(11)
C12B C11B H11B 119.7
C10B C11B C12B 120.56(11)
C10B C11B H11B 119.7
N3C C23C C18C 121.88(13)
N3C C23C C22C 118.38(13)
C22C C23C C18C 119.73(13)
N3 C15 C14 116.63(12)
N3 C15 C16 122.83(12)
C16 C15 C14 120.54(12)
C12 C13 H13 120.7
C14 C13 H13 120.7
C14 C13 C12 118.69(12)
N1B C1B C6B 122.16(12)
N1B C1B C2B 118.66(12)
C2B C1B C6B 119.18(13)
N3B C15B C14B 114.76(12)
N3B C15B C16B 123.75(12)
C16B C15B C14B 121.48(12)
O1 C12 C13 123.37(12)
O1 C12 C11 118.46(12)
C11 C12 C13 118.16(12)
C14B C13B C12B 121.07(12)
C14B C13B H13B 119.5
C12B C13B H13B 119.5
N1 C9 C10 116.63(12)
N1 C9 C8 122.94(12)
C8 C9 C10 120.38(12)
N2 C14 C15 116.39(11)
N2 C14 C13 123.61(12)
C13 C14 C15 119.99(12)
N3C C15C C14C 114.25(12)
N3C C15C C16C 123.34(13)
C16C C15C C14C 122.41(12)
N1 C1 C6 122.38(13)
N1 C1 C2 118.32(13)
C6 C1 C2 119.29(13)
C9B C8B H8B 120.8
C7B C8B C9B 118.40(12)
C7B C8B H8B 120.8
N3 C23 C18 122.69(12)
N3 C23 C22 118.30(13)
C18 C23 C22 119.02(13)
C23 C18 C19 119.13(13)
C17 C18 C23 117.42(13)
C17 C18 C19 123.43(13)
C12 C11 H11 120.5
C10 C11 C12 118.93(12)
C10 C11 H11 120.5
C15B C16B H16B 120.8
C17B C16B C15B 118.43(13)
C17B C16B H16B 120.8
C7B C6B C1B 117.63(12)
C7B C6B C5B 123.17(13)
C5B C6B C1B 119.20(13)
N1C C9C C10C 114.41(12)
N1C C9C C8C 123.45(14)
C8C C9C C10C 122.14(13)
N3B C23B C18B 121.93(13)
N3B C23B C22B 118.34(13)
C22B C23B C18B 119.73(13)
N2C C14C C15C 113.52(12)
N2C C14C C13C 119.60(13)
C13C C14C C15C 126.88(14)
C23B C18B C19B 118.93(15)
C17B C18B C23B 117.72(12)
C17B C18B C19B 123.35(14)
C19C C18C C23C 118.81(13)
C17C C18C C23C 117.43(13)
C17C C18C C19C 123.75(14)
C1B C2B H2BA 120.0
C3B C2B C1B 120.03(14)
C3B C2B H2BA 120.0
C8B C7B C6B 119.87(13)
C8B C7B H7B 120.1
C6B C7B H7B 120.1
N2 C10 C9 116.55(12)
N2 C10 C11 123.54(12)
C11 C10 C9 119.84(12)
N1C C1C C2C 118.48(13)
N1C C1C C6C 122.14(13)
C2C C1C C6C 119.37(14)
N1D C9D C10D 116.29(13)
N1D C9D C8D 123.05(13)
C8D C9D C10D 120.66(13)
N2D C14D C13D 123.72(13)
N2D C14D C15D 117.50(19)
N2D C14D C15E 115.0(3)
C13D C14D C15D 118.30(19)
C13D C14D C15E 121.1(3)
C1 C6 C7 117.20(13)
C1 C6 C5 118.98(14)
C7 C6 C5 123.79(14)
N1D C1D C6D 122.28(14)
N1D C1D C2D 118.16(14)
C6D C1D C2D 119.56(14)
C15 C16 H16 120.4
C17 C16 C15 119.24(13)
C17 C16 H16 120.4
N2C C10C C9C 113.70(12)
N2C C10C C11C 119.44(14)
C11C C10C C9C 126.86(13)
N2D C10D C9D 116.94(13)
N2D C10D C11D 124.07(13)
C11D C10D C9D 118.99(13)
C1C C2C H2CA 120.0
C3C C2C C1C 120.01(15)
C3C C2C H2CA 120.0
C9 C8 H8 120.6
C7 C8 C9 118.70(13)
C7 C8 H8 120.6
C7C C6C C1C 117.32(14)
C5C C6C C1C 119.02(15)
C5C C6C C7C 123.65(14)
C14C C13C H13C 119.7
C14C C13C C12C 120.60(14)
C12C C13C H13C 119.7
C16B C17B C18B 119.96(13)
C16B C17B H17B 120.0
C18B C17B H17B 120.0
C15C C16C H16C 120.8
C17C C16C C15C 118.47(13)
C17C C16C H16C 120.8
C23B C22B H22B 120.1
C21B C22B C23B 119.79(16)
C21B C22B H22B 120.1
C9C C8C H8C 120.9
C7C C8C C9C 118.27(14)
C7C C8C H8C 120.9
C10D C11D H11D 120.6
C10D C11D C12D 118.74(13)
C12D C11D H11D 120.6
C10C C11C H11C 119.6
C10C C11C C12C 120.87(13)
C12C C11C H11C 119.6
C2B C3B H3B 119.6
C2B C3B C4B 120.79(14)
C4B C3B H3B 119.6
C3B C4B H4B 119.8
C5B C4B C3B 120.35(14)
C5B C4B H4B 119.8
C18C C19C H19C 119.8
C20C C19C C18C 120.40(14)
C20C C19C H19C 119.8
C18 C19 H19 119.7
C20 C19 C18 120.66(14)
C20 C19 H19 119.7
C23C C22C H22C 120.1
C21C C22C C23C 119.85(15)
C21C C22C H22C 120.1
C14D C13D H13D 120.3
C14D C13D C12D 119.37(13)
C12D C13D H13D 120.3
C6 C7 H7 120.0
C8 C7 C6 120.09(14)
C8 C7 H7 120.0
C6C C7C H7C 119.9
C8C C7C C6C 120.25(14)
C8C C7C H7C 119.9
O1C C12C C13C 122.48(15)
O1C C12C C11C 121.36(14)
C11C C12C C13C 116.17(13)
O1D C12D C11D 122.93(14)
O1D C12D C13D 119.13(13)
C13D C12D C11D 117.93(14)
C22C C21C H21C 119.8
C22C C21C C20C 120.45(14)
C20C C21C H21C 119.8
C6B C5B H5B 119.8
C4B C5B C6B 120.45(14)
C4B C5B H5B 119.8
C18C C17C H17C 120.0
C16C C17C C18C 120.09(14)
C16C C17C H17C 120.0
C2C C3C H3C 119.8
C2C C3C C4C 120.48(15)
C4C C3C H3C 119.8
C19C C20C C21C 120.74(14)
C19C C20C H20C 119.6
C21C C20C H20C 119.6
C18B C19B H19B 120.0
C20B C19B C18B 120.03(16)
C20B C19B H19B 120.0
C18 C17 H17 120.2
C16 C17 C18 119.59(13)
C16 C17 H17 120.2
C1D C6D C5D 119.19(16)
C7D C6D C1D 117.64(14)
C7D C6D C5D 123.16(17)
C23 C22 H22 119.8
C21 C22 C23 120.45(14)
C21 C22 H22 119.8
C22B C21B H21B 119.7
C22B C21B C20B 120.66(15)
C20B C21B H21B 119.7
C1 C2 H2 119.8
C3 C2 C1 120.41(15)
C3 C2 H2 119.8
C3C C4C H4C 119.8
C5C C4C C3C 120.45(15)
C5C C4C H4C 119.8
N3D C15D C14D 115.3(3)
N3D C15D C16D 123.5(3)
C16D C15D C14D 121.2(3)
C6 C5 H5 119.9
C4 C5 C6 120.29(15)
C4 C5 H5 119.9
C2 C3 H3 120.0
C2 C3 C4 120.03(15)
C4 C3 H3 120.0
C6C C5C H5C 119.7
C4C C5C C6C 120.66(15)
C4C C5C H5C 119.7
C19 C20 H20 119.8
C19 C20 C21 120.39(14)
C21 C20 H20 119.8
C1D C2D H2D 120.2
C3D C2D C1D 119.70(17)
C3D C2D H2D 120.2
C19B C20B C21B 120.85(14)
C19B C20B H20B 119.6
C21B C20B H20B 119.6
C22 C21 C20 120.35(14)
C22 C21 H21 119.8
C20 C21 H21 119.8
N3D C23D C18D 123.2(2)
N3D C23D C22D 116.5(2)
C18D C23D C22D 120.0
C23D C18D C17D 117.10(19)
C19D C18D C23D 120.0
C19D C18D C17D 122.79(19)
C18D C19D H19D 120.0
C18D C19D C20D 120.0
C20D C19D H19D 120.0
C19D C20D H20D 120.0
C19D C20D C21D 120.0
C21D C20D H20D 120.0
C20D C21D H21D 120.0
C22D C21D C20D 120.0
C22D C21D H21D 120.0
C23D C22D H22D 120.0
C21D C22D C23D 120.0
C21D C22D H22D 120.0
C9D C8D H8D 120.6
C7D C8D C9D 118.76(15)
C7D C8D H8D 120.6
C5 C4 C3 121.00(14)
C5 C4 H4 119.5
C3 C4 H4 119.5
C6D C7D H7D 120.1
C8D C7D C6D 119.75(16)
C8D C7D H7D 120.1
C2D C3D H3D 119.6
C2D C3D C4D 120.72(17)
C4D C3D H3D 119.6
C3D C4D H4D 119.7
C5D C4D C3D 120.56(16)
C5D C4D H4D 119.7
C6D C5D H5D 119.9
C4D C5D C6D 120.23(18)
C4D C5D H5D 119.9
C15D C16D H16D 120.7
C17D C16D C15D 118.5(3)
C17D C16D H16D 120.7
C18D C17D H17D 120.1
C16D C17D C18D 119.8(3)
C16D C17D H17D 120.1
C15E N3E C23E 116.9(6)
N3E C15E C14D 113.8(5)
N3E C15E C16E 124.6(6)
C16E C15E C14D 121.2(5)
N3E C23E C18E 122.6(5)
N3E C23E C22E 119.4(5)
C18E C23E C22E 118.1(4)
C19E C18E C23E 119.2(4)
C17E C18E C23E 117.5(4)
C17E C18E C19E 123.3(5)
C18E C19E H19E 119.7
C20E C19E C18E 120.6(5)
C20E C19E H19E 119.7
C19E C20E H20E 119.6
C19E C20E C21E 120.8(5)
C21E C20E H20E 119.6
C20E C21E H21E 118.5
C22E C21E C20E 123.0(6)
C22E C21E H21E 118.5
C23E C22E H22E 120.8
C21E C22E C23E 118.4(5)
C21E C22E H22E 120.8
C15E C16E H16E 120.4
C17E C16E C15E 119.2(5)
C17E C16E H16E 120.4
C18E C17E H17E 120.4
C16E C17E C18E 119.2(5)
C16E C17E H17E 120.4

loop_
_geom_bond_atom_site_label_1
_geom_bond_atom_site_label_2
_geom_bond_distance
O1B C12B 1.2696(16)
O1 H1 0.8200
O1 C12 1.3336(17)
O1C C12C 1.2693(18)
N2B H2B 0.8600
N2B C14B 1.3558(17)
N2B C10B 1.3556(16)
O1D H1D 0.8200
O1D C12D 1.3423(18)
N3B C15B 1.3192(18)
N3B C23B 1.3682(17)
N1B C9B 1.3222(17)
N1B C1B 1.3654(17)
N2 C14 1.3456(17)
N2 C10 1.3454(18)
N2C H2C 0.8600
N2C C14C 1.3480(19)
N2C C10C 1.3527(18)
N1 C9 1.3207(18)
N1 C1 1.3658(18)
N3 C15 1.3236(17)
N3 C23 1.3654(18)
N1C C9C 1.3227(18)
N1C C1C 1.3590(19)
N3C C23C 1.3624(18)
N3C C15C 1.3238(18)
N1D C9D 1.3208(19)
N1D C1D 1.3688(18)
N2D C14D 1.3530(18)
N2D C10D 1.3442(19)
N3D C15D 1.330(5)
N3D C23D 1.373(4)
C14B C15B 1.4846(17)
C14B C13B 1.3657(19)
C12B C11B 1.4317(18)
C12B C13B 1.4356(17)
C9B C10B 1.4844(18)
C9B C8B 1.4174(18)
C10B C11B 1.3689(18)
C11B H11B 0.9300
C23C C18C 1.417(2)
C23C C22C 1.417(2)
C15 C14 1.4910(18)
C15 C16 1.4192(19)
C13 H13 0.9300
C13 C12 1.3977(19)
C13 C14 1.3906(19)
C1B C6B 1.4226(19)
C1B C2B 1.4185(19)
C15B C16B 1.4167(19)
C12 C11 1.3941(19)
C13B H13B 0.9300
C9 C10 1.4924(18)
C9 C8 1.4183(19)
C15C C14C 1.4843(19)
C15C C16C 1.409(2)
C1 C6 1.413(2)
C1 C2 1.415(2)
C8B H8B 0.9300
C8B C7B 1.3668(19)
C23 C18 1.415(2)
C23 C22 1.415(2)
C18 C19 1.416(2)
C18 C17 1.412(2)
C11 H11 0.9300
C11 C10 1.3888(19)
C16B H16B 0.9300
C16B C17B 1.3664(19)
C6B C7B 1.413(2)
C6B C5B 1.4160(19)
C9C C10C 1.480(2)
C9C C8C 1.419(2)
C23B C18B 1.422(2)
C23B C22B 1.411(2)
C14C C13C 1.3686(19)
C18B C17B 1.409(2)
C18B C19B 1.4232(19)
C18C C19C 1.417(2)
C18C C17C 1.414(2)
C2B H2BA 0.9300
C2B C3B 1.372(2)
C7B H7B 0.9300
C1C C2C 1.419(2)
C1C C6C 1.419(2)
C9D C10D 1.4907(18)
C9D C8D 1.419(2)
C14D C13D 1.382(2)
C14D C15D 1.479(4)
C14D C15E 1.533(6)
C6 C7 1.414(2)
C6 C5 1.415(2)
C1D C6D 1.412(2)
C1D C2D 1.415(2)
C16 H16 0.9300
C16 C17 1.364(2)
C10C C11C 1.368(2)
C10D C11D 1.389(2)
C2C H2CA 0.9300
C2C C3C 1.370(2)
C8 H8 0.9300
C8 C7 1.364(2)
C6C C7C 1.415(2)
C6C C5C 1.414(2)
C13C H13C 0.9300
C13C C12C 1.438(2)
C17B H17B 0.9300
C16C H16C 0.9300
C16C C17C 1.368(2)
C22B H22B 0.9300
C22B C21B 1.374(2)
C8C H8C 0.9300
C8C C7C 1.360(2)
C11D H11D 0.9300
C11D C12D 1.396(2)
C11C H11C 0.9300
C11C C12C 1.429(2)
C3B H3B 0.9300
C3B C4B 1.411(2)
C4B H4B 0.9300
C4B C5B 1.368(2)
C19C H19C 0.9300
C19C C20C 1.364(2)
C19 H19 0.9300
C19 C20 1.361(2)
C22C H22C 0.9300
C22C C21C 1.371(2)
C13D H13D 0.9300
C13D C12D 1.387(2)
C7 H7 0.9300
C7C H7C 0.9300
C21C H21C 0.9300
C21C C20C 1.410(2)
C5B H5B 0.9300
C17C H17C 0.9300
C3C H3C 0.9300
C3C C4C 1.416(2)
C20C H20C 0.9300
C19B H19B 0.9300
C19B C20B 1.363(3)
C17 H17 0.9300
C6D C7D 1.412(2)
C6D C5D 1.417(2)
C22 H22 0.9300
C22 C21 1.370(2)
C21B H21B 0.9300
C21B C20B 1.411(3)
C2 H2 0.9300
C2 C3 1.369(2)
C4C H4C 0.9300
C4C C5C 1.362(3)
C15D C16D 1.407(5)
C5 H5 0.9300
C5 C4 1.363(2)
C3 H3 0.9300
C3 C4 1.404(3)
C5C H5C 0.9300
C20 H20 0.9300
C20 C21 1.410(2)
C2D H2D 0.9300
C2D C3D 1.374(2)
C20B H20B 0.9300
C21 H21 0.9300
C23D C18D 1.3900
C23D C22D 1.3900
C18D C19D 1.3900
C18D C17D 1.432(3)
C19D H19D 0.9300
C19D C20D 1.3900
C20D H20D 0.9300
C20D C21D 1.3900
C21D H21D 0.9300
C21D C22D 1.3900
C22D H22D 0.9300
C8D H8D 0.9300
C8D C7D 1.368(2)
C4 H4 0.9300
C7D H7D 0.9300
C3D H3D 0.9300
C3D C4D 1.406(3)
C4D H4D 0.9300
C4D C5D 1.365(3)
C5D H5D 0.9300
C16D H16D 0.9300
C16D C17D 1.368(4)
C17D H17D 0.9300
N3E C15E 1.334(9)
N3E C23E 1.360(7)
C15E C16E 1.396(7)
C23E C18E 1.435(6)
C23E C22E 1.477(6)
C18E C19E 1.426(6)
C18E C17E 1.412(6)
C19E H19E 0.9300
C19E C20E 1.363(7)
C20E H20E 0.9300
C20E C21E 1.386(8)
C21E H21E 0.9300
C21E C22E 1.361(7)
C22E H22E 0.9300
C16E H16E 0.9300
C16E C17E 1.365(6)
C17E H17E 0.9300

loop_
_geom_torsion_atom_site_label_1
_geom_torsion_atom_site_label_2
_geom_torsion_atom_site_label_3
_geom_torsion_atom_site_label_4
_geom_torsion
O1B C12B C11B C10B -179.39(12)
O1B C12B C13B C14B 179.90(12)
O1 C12 C11 C10 176.34(12)
N2B C14B C15B N3B -2.74(16)
N2B C14B C15B C16B 176.39(11)
N2B C14B C13B C12B -0.50(19)
N2B C10B C11B C12B -0.53(18)
N3B C15B C16B C17B 0.2(2)
N3B C23B C18B C17B -0.10(19)
N3B C23B C18B C19B 179.52(12)
N3B C23B C22B C21B 179.71(13)
N1B C9B C10B N2B 1.58(16)
N1B C9B C10B C11B -176.00(12)
N1B C9B C8B C7B 0.5(2)
N1B C1B C6B C7B 0.12(19)
N1B C1B C6B C5B 179.58(12)
N1B C1B C2B C3B -179.58(12)
N2C C14C C13C C12C 0.2(2)
N2C C10C C11C C12C -0.3(2)
N1 C9 C10 N2 -178.50(11)
N1 C9 C10 C11 -1.33(18)
N1 C9 C8 C7 3.5(2)
N1 C1 C6 C7 3.0(2)
N1 C1 C6 C5 -178.90(14)
N1 C1 C2 C3 179.07(14)
N3 C15 C14 N2 -174.71(11)
N3 C15 C14 C13 6.34(18)
N3 C15 C16 C17 -2.1(2)
N3 C23 C18 C19 179.43(13)
N3 C23 C18 C17 -2.2(2)
N3 C23 C22 C21 -179.08(15)
N1C C9C C10C N2C -5.12(17)
N1C C9C C10C C11C 174.06(13)
N1C C9C C8C C7C 0.8(2)
N1C C1C C2C C3C -179.12(13)
N1C C1C C6C C7C 1.07(19)
N1C C1C C6C C5C -179.91(12)
N3C C23C C18C C19C -178.43(12)
N3C C23C C18C C17C 0.68(19)
N3C C23C C22C C21C 179.67(13)
N3C C15C C14C N2C -1.83(16)
N3C C15C C14C C13C 177.09(13)
N3C C15C C16C C17C 0.0(2)
N1D C9D C10D N2D -156.65(13)
N1D C9D C10D C11D 23.15(19)
N1D C9D C8D C7D -0.4(2)
N1D C1D C6D C7D -0.4(2)
N1D C1D C6D C5D -179.39(15)
N1D C1D C2D C3D 178.03(15)
N2D C14D C13D C12D -0.2(2)
N2D C14D C15D N3D 166.3(3)
N2D C14D C15D C16D -14.9(5)
N2D C14D C15E N3E -178.18(15)
N2D C14D C15E C16E -5.6(3)
N2D C10D C11D C12D -0.1(2)
N3D C15D C16D C17D 5.2(7)
N3D C23D C18D C19D -174.2(3)
N3D C23D C18D C17D 2.1(3)
N3D C23D C22D C21D 174.6(2)
C14B N2B C10B C9B -177.55(11)
C14B N2B C10B C11B 0.16(18)
C14B C15B C16B C17B -178.83(12)
C9B N1B C1B C6B 0.56(18)
C9B N1B C1B C2B -179.37(11)
C9B C10B C11B C12B 176.93(11)
C9B C8B C7B C6B 0.2(2)
C10B N2B C14B C15B -179.14(11)
C10B N2B C14B C13B 0.36(18)
C10B C9B C8B C7B -177.29(12)
C11B C12B C13B C14B 0.13(18)
C23C N3C C15C C14C -178.70(11)
C23C N3C C15C C16C 1.1(2)
C23C C18C C19C C20C -1.2(2)
C23C C18C C17C C16C 0.5(2)
C23C C22C C21C C20C -1.2(2)
C15 N3 C23 C18 0.8(2)
C15 N3 C23 C22 -179.38(13)
C15 C16 C17 C18 0.6(2)
C13 C12 C11 C10 -2.93(19)
C1B N1B C9B C10B 177.03(11)
C1B N1B C9B C8B -0.90(19)
C1B C6B C7B C8B -0.5(2)
C1B C6B C5B C4B 0.2(2)
C1B C2B C3B C4B -0.2(2)
C15B N3B C23B C18B 0.52(19)
C15B N3B C23B C22B -179.39(12)
C15B C14B C13B C12B 178.94(12)
C15B C16B C17B C18B 0.2(2)
C12 C13 C14 N2 0.99(19)
C12 C13 C14 C15 179.86(11)
C12 C11 C10 N2 2.0(2)
C12 C11 C10 C9 -174.95(12)
C13B C14B C15B N3B 177.80(12)
C13B C14B C15B C16B -3.1(2)
C13B C12B C11B C10B 0.38(18)
C9 N1 C1 C6 -1.3(2)
C9 N1 C1 C2 -179.92(13)
C9 C8 C7 C6 -1.5(2)
C14 N2 C10 C9 177.51(11)
C14 N2 C10 C11 0.46(19)
C14 C15 C16 C17 177.84(13)
C14 C13 C12 O1 -177.70(12)
C14 C13 C12 C11 1.53(19)
C15C N3C C23C C18C -1.50(19)
C15C N3C C23C C22C 179.39(12)
C15C C14C C13C C12C -178.68(12)
C15C C16C C17C C18C -0.9(2)
C1 N1 C9 C10 175.35(11)
C1 N1 C9 C8 -2.0(2)
C1 C6 C7 C8 -1.5(2)
C1 C6 C5 C4 -0.5(3)
C1 C2 C3 C4 0.3(3)
C8B C9B C10B N2B 179.58(11)
C8B C9B C10B C11B 2.0(2)
C23 N3 C15 C14 -178.58(11)
C23 N3 C15 C16 1.41(19)
C23 C18 C19 C20 -0.1(2)
C23 C18 C17 C16 1.4(2)
C23 C22 C21 C20 -0.6(3)
C18 C23 C22 C21 0.8(2)
C18 C19 C20 C21 0.3(3)
C6B C1B C2B C3B 0.5(2)
C9C N1C C1C C2C 176.71(12)
C9C N1C C1C C6C -2.62(19)
C9C C10C C11C C12C -179.41(13)
C9C C8C C7C C6C -2.4(2)
C23B N3B C15B C14B 178.51(11)
C23B N3B C15B C16B -0.59(19)
C23B C18B C17B C16B -0.3(2)
C23B C18B C19B C20B 0.7(2)
C23B C22B C21B C20B 0.8(2)
C14C N2C C10C C9C 178.91(11)
C14C N2C C10C C11C -0.34(19)
C14C C15C C16C C17C 179.88(13)
C14C C13C C12C O1C 179.10(13)
C14C C13C C12C C11C -0.7(2)
C18B C23B C22B C21B -0.2(2)
C18B C19B C20B C21B -0.1(2)
C18C C23C C22C C21C 0.5(2)
C18C C19C C20C C21C 0.6(2)
C2B C1B C6B C7B -179.95(12)
C2B C1B C6B C5B -0.5(2)
C2B C3B C4B C5B 0.0(2)
C7B C6B C5B C4B 179.68(14)
C10 N2 C14 C15 179.11(11)
C10 N2 C14 C13 -1.99(19)
C10 C9 C8 C7 -173.84(13)
C1C N1C C9C C10C -178.01(11)
C1C N1C C9C C8C 1.68(19)
C1C C2C C3C C4C -0.8(2)
C1C C6C C7C C8C 1.5(2)
C1C C6C C5C C4C -1.3(2)
C9D N1D C1D C6D 2.8(2)
C9D N1D C1D C2D -176.81(13)
C9D C10D C11D C12D -179.91(13)
C9D C8D C7D C6D 2.9(3)
C14D N2D C10D C9D 178.84(12)
C14D N2D C10D C11D -1.0(2)
C14D C13D C12D O1D 178.40(14)
C14D C13D C12D C11D -0.9(2)
C14D C15D C16D C17D -173.6(4)
C14D C15E C16E C17E -171.7(3)
C6 C1 C2 C3 0.4(2)
C6 C5 C4 C3 1.2(3)
C1D N1D C9D C10D 177.80(12)
C1D N1D C9D C8D -2.4(2)
C1D C6D C7D C8D -2.5(3)
C1D C6D C5D C4D 1.5(3)
C1D C2D C3D C4D 1.3(3)
C16 C15 C14 N2 5.30(18)
C16 C15 C14 C13 -173.64(12)
C10C N2C C14C C15C 179.39(11)
C10C N2C C14C C13C 0.39(19)
C10C C9C C8C C7C -179.51(13)
C10C C11C C12C O1C -179.06(13)
C10C C11C C12C C13C 0.8(2)
C10D N2D C14D C13D 1.1(2)
C10D N2D C14D C15D 173.1(2)
C10D N2D C14D C15E -174.35(19)
C10D C9D C8D C7D 179.33(15)
C10D C11D C12D O1D -178.20(14)
C10D C11D C12D C13D 1.1(2)
C2C C1C C6C C7C -178.25(12)
C2C C1C C6C C5C 0.77(19)
C2C C3C C4C C5C 0.3(2)
C8 C9 C10 N2 -1.04(18)
C8 C9 C10 C11 176.13(13)
C6C C1C C2C C3C 0.2(2)
C17B C18B C19B C20B -179.67(13)
C16C C15C C14C N2C 178.32(12)
C16C C15C C14C C13C -2.8(2)
C22B C23B C18B C17B 179.82(12)
C22B C23B C18B C19B -0.56(19)
C22B C21B C20B C19B -0.7(2)
C8C C9C C10C N2C 175.19(12)
C8C C9C C10C C11C -5.6(2)
C3B C4B C5B C6B 0.0(2)
C19C C18C C17C C16C 179.59(14)
C19 C18 C17 C16 179.71(14)
C19 C20 C21 C22 0.0(3)
C22C C23C C18C C19C 0.66(19)
C22C C23C C18C C17C 179.77(13)
C22C C21C C20C C19C 0.7(2)
C13D C14D C15D N3D -21.3(4)
C13D C14D C15D C16D 157.5(3)
C13D C14D C15E N3E 6.2(2)
C13D C14D C15E C16E 178.7(2)
C7 C6 C5 C4 177.41(16)
C7C C6C C5C C4C 177.69(14)
C5B C6B C7B C8B -179.93(14)
C17C C18C C19C C20C 179.72(14)
C3C C4C C5C C6C 0.8(2)
C19B C18B C17B C16B -179.88(13)
C17 C18 C19 C20 -178.43(15)
C6D C1D C2D C3D -1.6(2)
C22 C23 C18 C19 -0.4(2)
C22 C23 C18 C17 177.98(14)
C2 C1 C6 C7 -178.32(14)
C2 C1 C6 C5 -0.3(2)
C2 C3 C4 C5 -1.1(3)
C15D N3D C23D C18D 0.7(4)
C15D N3D C23D C22D -173.6(3)
C15D C14D C13D C12D -172.1(2)
C15D C16D C17D C18D -2.0(7)
C5 C6 C7 C8 -179.49(15)
C5C C6C C7C C8C -177.48(14)
C2D C1D C6D C7D 179.21(15)
C2D C1D C6D C5D 0.2(2)
C2D C3D C4D C5D 0.4(3)
C23D N3D C15D C14D 174.3(3)
C23D N3D C15D C16D -4.5(5)
C23D C18D C19D C20D 0.0
C23D C18D C17D C16D -1.4(6)
C18D C23D C22D C21D 0.0
C18D C19D C20D C21D 0.0
C19D C18D C17D C16D 174.8(3)
C19D C20D C21D C22D 0.0
C20D C21D C22D C23D 0.0
C22D C23D C18D C19D 0.0
C22D C23D C18D C17D 176.3(3)
C8D C9D C10D N2D 23.6(2)
C8D C9D C10D C11D -156.64(14)
C7D C6D C5D C4D -177.41(18)
C3D C4D C5D C6D -1.9(3)
C5D C6D C7D C8D 176.45(18)
C17D C18D C19D C20D -176.1(3)
N3E C15E C16E C17E -0.04(7)
N3E C23E C18E C19E -179.98(4)
N3E C23E C18E C17E -0.06(7)
N3E C23E C22E C21E 179.94(4)
C15E C14D C13D C12D 175.0(2)
C15E N3E C23E C18E 0.03(3)
C15E N3E C23E C22E 179.97(3)
C15E C16E C17E C18E 0.01(9)
C23E N3E C15E C14D 172.3(3)
C23E N3E C15E C16E 0.02(3)
C23E C18E C19E C20E -0.02(9)
C23E C18E C17E C16E 0.03(9)
C18E C23E C22E C21E -0.11(7)
C18E C19E C20E C21E 0.01(10)
C19E C18E C17E C16E 179.96(6)
C19E C20E C21E C22E -0.05(10)
C20E C21E C22E C23E 0.10(9)
C22E C23E C18E C19E 0.07(7)
C22E C23E C18E C17E 180.00(5)
C17E C18E C19E C20E -179.94(6)
